data_1506185
loop_
_publ_author_name
'Feldman, Ken S.'
'Karatjas, Andrew G.'

_publ_section_title
;
 Extending Pummerer reaction chemistry. Asymmetric synthesis of
 spirocyclic oxindoles via chiral indole-2-sulfoxides.
;
_journal_issue 18
_journal_name_full 'Organic letters'
_journal_page_first 4137
_journal_page_last 4140
_journal_paper_doi 10.1021/ol0617244
_journal_volume 8
_journal_year 2006
_chemical_formula_moiety 'C24 H27 N O6'
_chemical_formula_sum 'C24 H27 N O6'
_chemical_formula_weight 425.47
_chemical_name_systematic
; 
 ? 
;
_space_group_IT_number 19
_symmetry_cell_setting orthorhombic
_symmetry_space_group_name_Hall 'P 2ac 2ab'
_symmetry_space_group_name_H-M 'P 21 21 21'
_atom_sites_solution_hydrogens geom
_atom_sites_solution_primary direct
_atom_sites_solution_secondary difmap
_audit_creation_method SHELXL-97
_cell_angle_alpha 90.00
_cell_angle_beta 90.00
_cell_angle_gamma 90.00
_cell_formula_units_Z 4
_cell_length_a 6.986(7)
_cell_length_b 11.755(11)
_cell_length_c 25.40(2)
_cell_measurement_reflns_used 3576
_cell_measurement_temperature 142(2)
_cell_measurement_theta_max 28.074
_cell_measurement_theta_min 2.361
_cell_volume 2086(3)
_computing_cell_refinement 'Bruker SMART'
_computing_data_collection 'Bruker SMART'
_computing_data_reduction 'Bruker SAINT'
_computing_molecular_graphics 'Bruker SHELXTL'
_computing_publication_material 'Bruker SHELXTL'
_computing_structure_refinement 'SHELXL-97 (Sheldrick, 1997)'
_computing_structure_solution 'SHELXS-97 (Sheldrick, 1990)'
_diffrn_ambient_temperature 142(2)
_diffrn_measured_fraction_theta_full 0.949
_diffrn_measured_fraction_theta_max 0.949
_diffrn_measurement_device_type 'CCD area detector'
_diffrn_measurement_method 'phi and omega scans'
_diffrn_radiation_monochromator graphite
_diffrn_radiation_source 'fine-focus sealed tube'
_diffrn_radiation_type MoK\a
_diffrn_radiation_wavelength 0.71073
_diffrn_reflns_av_R_equivalents 0.0877
_diffrn_reflns_av_sigmaI/netI 0.1219
_diffrn_reflns_limit_h_max 8
_diffrn_reflns_limit_h_min -9
_diffrn_reflns_limit_k_max 15
_diffrn_reflns_limit_k_min -15
_diffrn_reflns_limit_l_max 33
_diffrn_reflns_limit_l_min -29
_diffrn_reflns_number 11198
_diffrn_reflns_theta_full 28.38
_diffrn_reflns_theta_max 28.38
_diffrn_reflns_theta_min 1.60
_exptl_absorpt_coefficient_mu 0.097
_exptl_absorpt_correction_type none
_exptl_crystal_colour colourless
_exptl_crystal_density_diffrn 1.355
_exptl_crystal_density_method 'not measured'
_exptl_crystal_description brick
_exptl_crystal_F_000 904
_exptl_crystal_size_max 0.35
_exptl_crystal_size_mid 0.30
_exptl_crystal_size_min 0.10
_refine_diff_density_max 0.686
_refine_diff_density_min -0.460
_refine_diff_density_rms 0.107
_refine_ls_abs_structure_details 'Flack H D (1983), Acta Cryst. A39, 876-881'
_refine_ls_abs_structure_Flack -1(2)
_refine_ls_extinction_method none
_refine_ls_goodness_of_fit_ref 1.053
_refine_ls_hydrogen_treatment noref
_refine_ls_matrix_type full
_refine_ls_number_parameters 284
_refine_ls_number_reflns 4800
_refine_ls_number_restraints 0
_refine_ls_restrained_S_all 1.053
_refine_ls_R_factor_all 0.1250
_refine_ls_R_factor_gt 0.0981
_refine_ls_shift/su_max 0.011
_refine_ls_shift/su_mean 0.001
_refine_ls_structure_factor_coef Fsqd
_refine_ls_weighting_details 'calc w=1/[\s^2^(Fo^2^)+(0.1656P)^2^+0.0000P] where P=(Fo^2^+2Fc^2^)/3'
_refine_ls_weighting_scheme calc
_refine_ls_wR_factor_gt 0.2659
_refine_ls_wR_factor_ref 0.2782
_reflns_number_gt 3270
_reflns_number_total 4800
_reflns_threshold_expression >2sigma(I)
_cod_data_source_file ol0617244si20060713_013750.cif
_cod_data_source_block agk1s
_cod_depositor_comments
;
The following automatic conversions were performed:

'_symmetry_cell_setting' value 'Orthorhombic' changed to
'orthorhombic' according to
/home/saulius/struct/CIF-dictionaries/cif_core.dic dictionary named
'cif_core.dic' version 2.4.1 from 2010-06-29.

Automatic conversion script
Id: cif_fix_values 1715 2011-07-08 13:25:40Z adriana 
;
_cod_original_sg_symbol_H-M P2(1)2(1)2(1)
_cod_database_code 1506185

loop_
_symmetry_equiv_pos_as_xyz
'x, y, z'
'-x+1/2, -y, z+1/2'
'-x, y+1/2, -z+1/2'
'x+1/2, -y+1/2, -z'

loop_
_atom_site_label
_atom_site_type_symbol
_atom_site_fract_x
_atom_site_fract_y
_atom_site_fract_z
_atom_site_U_iso_or_equiv
_atom_site_adp_type
_atom_site_occupancy
_atom_site_symmetry_multiplicity
_atom_site_calc_flag
_atom_site_refinement_flags
O3 O 0.4034(5) 0.1499(3) 0.17390(17) 0.0376(10) Uani 1 1 d .
O1 O 0.7037(5) 0.1033(3) 0.15050(14) 0.0237(8) Uani 1 1 d .
N1 N 0.9899(6) 0.0000(3) 0.09434(15) 0.0239(9) Uani 1 1 d .
C1 C 0.9974(7) -0.1046(4) 0.06541(18) 0.0220(9) Uani 1 1 d .
C6 C 0.9944(7) -0.1746(4) -0.02351(19) 0.0242(10) Uani 1 1 d .
H6 H 0.9951 -0.1609 -0.0604 0.029 Uiso 1 1 calc R
C7 C 0.9944(6) -0.0846(3) 0.01236(18) 0.0196(9) Uani 1 1 d .
C4 C 0.9931(7) -0.2842(3) -0.00378(19) 0.0200(9) Uani 1 1 d .
C3 C 0.9897(7) -0.3049(4) 0.0509(2) 0.0275(11) Uani 1 1 d .
H3 H 0.9837 -0.3807 0.0637 0.033 Uiso 1 1 calc R
O2 O 1.1097(5) -0.0576(3) 0.17329(14) 0.0282(8) Uani 1 1 d .
O4 O 0.9907(8) 0.1904(3) 0.07016(14) 0.0429(11) Uani 1 1 d .
C21 C 0.7961(7) 0.2526(4) 0.2317(2) 0.0224(10) Uani 1 1 d .
H21A H 0.7214 0.3174 0.2177 0.027 Uiso 1 1 calc R
H21B H 0.8568 0.2753 0.2654 0.027 Uiso 1 1 calc R
C2 C 0.9950(7) -0.2143(4) 0.0862(2) 0.0257(10) Uani 1 1 d .
H2 H 0.9970 -0.2268 0.1231 0.031 Uiso 1 1 calc R
C8 C 0.9870(7) 0.0419(3) 0.00277(18) 0.0203(9) Uani 1 1 d .
C19 C 0.8129(6) 0.0458(4) 0.23462(17) 0.0171(9) Uani 1 1 d .
C24 C 0.7153(7) -0.0705(4) 0.2313(2) 0.0244(11) Uani 1 1 d .
H24A H 0.8115 -0.1292 0.2242 0.037 Uiso 1 1 calc R
H24B H 0.6207 -0.0697 0.2028 0.037 Uiso 1 1 calc R
H24C H 0.6511 -0.0871 0.2647 0.037 Uiso 1 1 calc R
C17 C 0.5681(7) 0.1333(4) 0.1862(2) 0.0255(11) Uani 1 1 d .
C23 C 0.9627(7) 0.0444(5) 0.2788(2) 0.0285(11) Uani 1 1 d .
H23A H 0.8979 0.0406 0.3130 0.043 Uiso 1 1 calc R
H23B H 1.0401 0.1138 0.2771 0.043 Uiso 1 1 calc R
H23C H 1.0458 -0.0222 0.2747 0.043 Uiso 1 1 calc R
C22 C 0.5329(7) 0.1471(4) 0.2866(2) 0.0314(12) Uani 1 1 d .
H22A H 0.4546 0.2162 0.2855 0.047 Uiso 1 1 calc R
H22B H 0.6085 0.1463 0.3191 0.047 Uiso 1 1 calc R
H22C H 0.4494 0.0801 0.2857 0.047 Uiso 1 1 calc R
C14 C 0.9874(8) 0.0899(4) 0.0581(2) 0.0290(11) Uani 1 1 d .
C9 C 0.8001(8) 0.0831(5) -0.0245(2) 0.0322(12) Uani 1 1 d .
H9A H 0.6897 0.0457 -0.0073 0.039 Uiso 1 1 calc R
H9B H 0.7871 0.1660 -0.0189 0.039 Uiso 1 1 calc R
C15 C 1.0062(8) 0.0080(4) 0.1502(2) 0.0253(10) Uani 1 1 d .
C10 C 0.7907(9) 0.0591(5) -0.0836(3) 0.0396(14) Uani 1 1 d .
H10A H 0.7885 -0.0241 -0.0896 0.048 Uiso 1 1 calc R
H10B H 0.6713 0.0916 -0.0982 0.048 Uiso 1 1 calc R
C20 C 0.9481(6) 0.2110(4) 0.1912(2) 0.0233(11) Uani 1 1 d .
H20A H 0.9468 0.2584 0.1589 0.028 Uiso 1 1 calc R
H20B H 1.0784 0.2117 0.2065 0.028 Uiso 1 1 calc R
C18 C 0.6676(6) 0.1449(4) 0.23897(18) 0.0203(10) Uani 1 1 d .
C12 C 1.1464(8) 0.0730(4) -0.0876(2) 0.0327(13) Uani 1 1 d .
C13 C 1.1589(8) 0.0887(5) -0.0286(2) 0.0316(12) Uani 1 1 d .
H13A H 1.1716 0.1710 -0.0210 0.038 Uiso 1 1 calc R
H13B H 1.2767 0.0508 -0.0159 0.038 Uiso 1 1 calc R
C16 C 0.8818(7) 0.0911(4) 0.17985(19) 0.0211(10) Uani 1 1 d .
C11 C 0.9621(10) 0.1107(5) -0.1117(2) 0.0437(16) Uani 1 1 d .
H11A H 0.9596 0.0879 -0.1492 0.052 Uiso 1 1 calc R
H11B H 0.9536 0.1947 -0.1100 0.052 Uiso 1 1 calc R
O6 O 0.9915(5) -0.3825(3) -0.03393(14) 0.0331(9) Uani 1 1 d .
C5 C 0.9896(8) -0.3672(4) -0.0904(2) 0.0337(12) Uani 1 1 d .
H5A H 0.8775 -0.3219 -0.1004 0.051 Uiso 1 1 calc R
H5B H 0.9834 -0.4416 -0.1076 0.051 Uiso 1 1 calc R
H5C H 1.1064 -0.3276 -0.1013 0.051 Uiso 1 1 calc R
O5 O 1.2768(6) 0.0323(4) -0.11359(18) 0.0512(12) Uani 1 1 d .

loop_
_atom_site_aniso_label
_atom_site_aniso_U_11
_atom_site_aniso_U_22
_atom_site_aniso_U_33
_atom_site_aniso_U_23
_atom_site_aniso_U_13
_atom_site_aniso_U_12
O3 0.0204(18) 0.024(2) 0.068(3) 0.0025(19) -0.0072(17) -0.0006(15)
O1 0.0275(17) 0.0107(15) 0.033(2) 0.0011(14) -0.0034(14) -0.0009(13)
N1 0.029(2) 0.0110(17) 0.032(2) -0.0048(15) 0.005(2) 0.0000(18)
C1 0.019(2) 0.016(2) 0.031(2) -0.0049(18) 0.009(2) -0.001(2)
C6 0.024(2) 0.018(2) 0.031(3) 0.0011(18) 0.003(2) 0.001(2)
C7 0.017(2) 0.0039(18) 0.038(3) -0.0016(16) 0.006(2) -0.0042(17)
C4 0.015(2) 0.0072(19) 0.038(3) -0.0058(17) -0.003(2) 0.0060(18)
C3 0.024(2) 0.011(2) 0.048(3) -0.002(2) 0.006(2) 0.001(2)
O2 0.0316(19) 0.0187(18) 0.0345(19) 0.0013(15) 0.0026(16) 0.0096(15)
O4 0.085(3) 0.0072(16) 0.036(2) -0.0070(14) 0.000(2) 0.000(2)
C21 0.022(2) 0.010(2) 0.036(3) -0.007(2) 0.000(2) -0.0028(17)
C2 0.025(2) 0.017(2) 0.034(3) -0.0014(19) 0.002(2) 0.009(2)
C8 0.030(2) 0.0044(19) 0.027(2) -0.0031(16) 0.005(2) -0.0012(19)
C19 0.022(2) 0.009(2) 0.020(2) 0.0014(17) 0.0004(18) 0.0053(17)
C24 0.030(2) 0.007(2) 0.036(3) 0.0041(19) 0.003(2) -0.0003(17)
C17 0.026(2) 0.009(2) 0.042(3) 0.005(2) -0.002(2) -0.0042(17)
C23 0.023(2) 0.025(3) 0.038(3) -0.002(2) -0.007(2) 0.0089(19)
C22 0.026(3) 0.019(2) 0.050(3) -0.002(2) 0.006(2) 0.007(2)
C14 0.036(3) 0.014(2) 0.036(3) -0.006(2) 0.005(2) 0.002(2)
C9 0.038(3) 0.016(3) 0.042(3) -0.003(2) 0.000(3) 0.006(2)
C15 0.030(2) 0.012(2) 0.034(3) 0.0019(18) 0.003(2) 0.000(2)
C10 0.045(3) 0.022(3) 0.052(4) 0.002(3) -0.013(3) 0.004(3)
C20 0.021(2) 0.009(2) 0.040(3) -0.0061(19) 0.002(2) -0.0051(16)
C18 0.020(2) 0.012(2) 0.029(3) -0.0032(19) 0.0029(18) 0.0021(17)
C12 0.042(3) 0.015(2) 0.041(3) -0.004(2) 0.012(3) -0.006(2)
C13 0.035(3) 0.021(3) 0.039(3) -0.001(2) 0.000(2) -0.008(2)
C16 0.024(2) 0.009(2) 0.031(3) -0.0027(19) -0.0033(19) -0.0009(17)
C11 0.068(4) 0.022(3) 0.041(3) 0.005(2) 0.012(3) 0.007(3)
O6 0.0359(19) 0.0117(16) 0.052(2) -0.0117(14) -0.0013(19) 0.0050(17)
C5 0.024(2) 0.030(3) 0.047(3) -0.026(2) 0.003(2) 0.005(2)
O5 0.057(3) 0.038(3) 0.059(3) -0.001(2) 0.025(2) 0.001(2)

loop_
_atom_type_symbol
_atom_type_description
_atom_type_scat_dispersion_real
_atom_type_scat_dispersion_imag
_atom_type_scat_source
C C 0.0033 0.0016 'International Tables Vol C Tables 4.2.6.8 and 6.1.1.4'
H H 0.0000 0.0000 'International Tables Vol C Tables 4.2.6.8 and 6.1.1.4'
N N 0.0061 0.0033 'International Tables Vol C Tables 4.2.6.8 and 6.1.1.4'
O O 0.0106 0.0060 'International Tables Vol C Tables 4.2.6.8 and 6.1.1.4'

loop_
_geom_angle_atom_site_label_1
_geom_angle_atom_site_label_2
_geom_angle_atom_site_label_3
_geom_angle
C17 O1 C16 106.2(4)
C14 N1 C15 127.1(4)
C14 N1 C1 108.2(4)
C15 N1 C1 124.3(4)
C7 C1 C2 122.1(4)
C7 C1 N1 110.9(4)
C2 C1 N1 126.8(4)
C4 C6 C7 118.0(4)
C4 C6 H6 121.0
C7 C6 H6 121.0
C1 C7 C6 120.8(4)
C1 C7 C8 109.2(4)
C6 C7 C8 129.9(4)
C6 C4 O6 125.2(4)
C6 C4 C3 121.2(4)
O6 C4 C3 113.6(4)
C2 C3 C4 120.1(4)
C2 C3 H3 120.0
C4 C3 H3 120.0
C20 C21 C18 102.4(3)
C20 C21 H21A 111.3
C18 C21 H21A 111.3
C20 C21 H21B 111.3
C18 C21 H21B 111.3
H21A C21 H21B 109.2
C3 C2 C1 117.7(4)
C3 C2 H2 121.1
C1 C2 H2 121.1
C7 C8 C14 102.6(4)
C7 C8 C13 114.1(4)
C14 C8 C13 110.2(4)
C7 C8 C9 114.0(4)
C14 C8 C9 107.4(4)
C13 C8 C9 108.2(4)
C24 C19 C23 109.6(4)
C24 C19 C18 112.6(4)
C23 C19 C18 113.7(4)
C24 C19 C16 113.1(4)
C23 C19 C16 116.4(4)
C18 C19 C16 90.5(3)
C19 C24 H24A 109.5
C19 C24 H24B 109.5
H24A C24 H24B 109.5
C19 C24 H24C 109.5
H24A C24 H24C 109.5
H24B C24 H24C 109.5
O3 C17 O1 122.2(5)
O3 C17 C18 130.7(5)
O1 C17 C18 107.1(4)
C19 C23 H23A 109.5
C19 C23 H23B 109.5
H23A C23 H23B 109.5
C19 C23 H23C 109.5
H23A C23 H23C 109.5
H23B C23 H23C 109.5
C18 C22 H22A 109.5
C18 C22 H22B 109.5
H22A C22 H22B 109.5
C18 C22 H22C 109.5
H22A C22 H22C 109.5
H22B C22 H22C 109.5
O4 C14 N1 124.5(5)
O4 C14 C8 126.4(4)
N1 C14 C8 109.1(4)
C10 C9 C8 114.6(4)
C10 C9 H9A 108.6
C8 C9 H9A 108.6
C10 C9 H9B 108.6
C8 C9 H9B 108.6
H9A C9 H9B 107.6
O2 C15 N1 119.1(4)
O2 C15 C16 121.1(5)
N1 C15 C16 119.5(4)
C11 C10 C9 110.7(5)
C11 C10 H10A 109.5
C9 C10 H10A 109.5
C11 C10 H10B 109.5
C9 C10 H10B 109.5
H10A C10 H10B 108.1
C16 C20 C21 102.1(4)
C16 C20 H20A 111.4
C21 C20 H20A 111.4
C16 C20 H20B 111.4
C21 C20 H20B 111.4
H20A C20 H20B 109.2
C17 C18 C22 114.7(4)
C17 C18 C19 99.8(4)
C22 C18 C19 118.1(4)
C17 C18 C21 103.5(4)
C22 C18 C21 115.6(4)
C19 C18 C21 103.0(4)
O5 C12 C11 122.5(6)
O5 C12 C13 122.7(6)
C11 C12 C13 114.9(5)
C12 C13 C8 115.0(4)
C12 C13 H13A 108.5
C8 C13 H13A 108.5
C12 C13 H13B 108.5
C8 C13 H13B 108.5
H13A C13 H13B 107.5
O1 C16 C15 107.5(4)
O1 C16 C20 105.5(4)
C15 C16 C20 121.5(4)
O1 C16 C19 103.0(3)
C15 C16 C19 113.5(4)
C20 C16 C19 104.1(4)
C12 C11 C10 111.6(5)
C12 C11 H11A 109.3
C10 C11 H11A 109.3
C12 C11 H11B 109.3
C10 C11 H11B 109.3
H11A C11 H11B 108.0
C4 O6 C5 116.4(4)
O6 C5 H5A 109.5
O6 C5 H5B 109.5
H5A C5 H5B 109.5
O6 C5 H5C 109.5
H5A C5 H5C 109.5
H5B C5 H5C 109.5

loop_
_geom_bond_atom_site_label_1
_geom_bond_atom_site_label_2
_geom_bond_distance
O3 C17 1.208(6)
O1 C17 1.359(6)
O1 C16 1.457(6)
N1 C14 1.401(6)
N1 C15 1.427(7)
N1 C1 1.433(6)
C1 C7 1.368(7)
C1 C2 1.393(7)
C6 C4 1.383(6)
C6 C7 1.396(6)
C6 H6 0.9500
C7 C8 1.508(5)
C4 O6 1.386(5)
C4 C3 1.410(7)
C3 C2 1.392(7)
C3 H3 0.9500
O2 C15 1.208(6)
O4 C14 1.219(6)
C21 C20 1.558(6)
C21 C18 1.563(6)
C21 H21A 0.9900
C21 H21B 0.9900
C2 H2 0.9500
C8 C14 1.516(7)
C8 C13 1.543(7)
C8 C9 1.555(7)
C19 C24 1.530(6)
C19 C23 1.535(7)
C19 C18 1.550(6)
C19 C16 1.566(7)
C24 H24A 0.9800
C24 H24B 0.9800
C24 H24C 0.9800
C17 C18 1.515(7)
C23 H23A 0.9800
C23 H23B 0.9800
C23 H23C 0.9800
C22 C18 1.534(7)
C22 H22A 0.9800
C22 H22B 0.9800
C22 H22C 0.9800
C9 C10 1.527(9)
C9 H9A 0.9900
C9 H9B 0.9900
C15 C16 1.508(7)
C10 C11 1.520(9)
C10 H10A 0.9900
C10 H10B 0.9900
C20 C16 1.511(6)
C20 H20A 0.9900
C20 H20B 0.9900
C12 O5 1.223(7)
C12 C11 1.492(9)
C12 C13 1.511(8)
C13 H13A 0.9900
C13 H13B 0.9900
C11 H11A 0.9900
C11 H11B 0.9900
O6 C5 1.444(7)
C5 H5A 0.9800
C5 H5B 0.9800
C5 H5C 0.9800

loop_
_geom_torsion_atom_site_label_1
_geom_torsion_atom_site_label_2
_geom_torsion_atom_site_label_3
_geom_torsion_atom_site_label_4
_geom_torsion
C14 N1 C1 C7 -1.6(6)
C15 N1 C1 C7 -174.8(4)
C14 N1 C1 C2 -177.5(5)
C15 N1 C1 C2 9.3(8)
C2 C1 C7 C6 -1.8(8)
N1 C1 C7 C6 -178.0(4)
C2 C1 C7 C8 176.9(5)
N1 C1 C7 C8 0.8(6)
C4 C6 C7 C1 1.4(7)
C4 C6 C7 C8 -177.1(4)
C7 C6 C4 O6 179.5(4)
C7 C6 C4 C3 0.7(7)
C6 C4 C3 C2 -2.5(7)
O6 C4 C3 C2 178.6(4)
C4 C3 C2 C1 2.1(7)
C7 C1 C2 C3 0.1(8)
N1 C1 C2 C3 175.5(5)
C1 C7 C8 C14 0.3(5)
C6 C7 C8 C14 178.9(5)
C1 C7 C8 C13 119.5(4)
C6 C7 C8 C13 -61.9(7)
C1 C7 C8 C9 -115.5(5)
C6 C7 C8 C9 63.1(7)
C16 O1 C17 O3 179.9(4)
C16 O1 C17 C18 2.5(5)
C15 N1 C14 O4 -3.4(10)
C1 N1 C14 O4 -176.2(6)
C15 N1 C14 C8 174.7(5)
C1 N1 C14 C8 1.8(6)
C7 C8 C14 O4 176.7(6)
C13 C8 C14 O4 54.8(8)
C9 C8 C14 O4 -62.8(7)
C7 C8 C14 N1 -1.3(5)
C13 C8 C14 N1 -123.2(4)
C9 C8 C14 N1 119.2(4)
C7 C8 C9 C10 -76.7(6)
C14 C8 C9 C10 170.4(4)
C13 C8 C9 C10 51.5(5)
C14 N1 C15 O2 -137.4(5)
C1 N1 C15 O2 34.4(7)
C14 N1 C15 C16 47.7(7)
C1 N1 C15 C16 -140.5(5)
C8 C9 C10 C11 -56.0(6)
C18 C21 C20 C16 2.1(5)
O3 C17 C18 C22 18.3(7)
O1 C17 C18 C22 -164.5(4)
O3 C17 C18 C19 145.5(5)
O1 C17 C18 C19 -37.3(4)
O3 C17 C18 C21 -108.4(6)
O1 C17 C18 C21 68.7(4)
C24 C19 C18 C17 -63.9(5)
C23 C19 C18 C17 170.7(4)
C16 C19 C18 C17 51.4(4)
C24 C19 C18 C22 60.9(6)
C23 C19 C18 C22 -64.5(6)
C16 C19 C18 C22 176.3(4)
C24 C19 C18 C21 -170.3(4)
C23 C19 C18 C21 64.3(5)
C16 C19 C18 C21 -55.0(4)
C20 C21 C18 C17 -68.4(4)
C20 C21 C18 C22 165.4(4)
C20 C21 C18 C19 35.2(4)
O5 C12 C13 C8 -130.1(5)
C11 C12 C13 C8 49.7(6)
C7 C8 C13 C12 80.9(6)
C14 C8 C13 C12 -164.4(4)
C9 C8 C13 C12 -47.2(5)
C17 O1 C16 C15 153.4(4)
C17 O1 C16 C20 -75.6(4)
C17 O1 C16 C19 33.2(4)
O2 C15 C16 O1 -144.7(5)
N1 C15 C16 O1 30.0(6)
O2 C15 C16 C20 93.9(6)
N1 C15 C16 C20 -91.4(6)
O2 C15 C16 C19 -31.4(7)
N1 C15 C16 C19 143.3(4)
C21 C20 C16 O1 69.5(4)
C21 C20 C16 C15 -168.2(4)
C21 C20 C16 C19 -38.6(4)
C24 C19 C16 O1 62.8(5)
C23 C19 C16 O1 -169.0(4)
C18 C19 C16 O1 -52.1(4)
C24 C19 C16 C15 -53.1(5)
C23 C19 C16 C15 75.0(5)
C18 C19 C16 C15 -168.0(4)
C24 C19 C16 C20 172.7(4)
C23 C19 C16 C20 -59.1(5)
C18 C19 C16 C20 57.8(4)
O5 C12 C11 C10 128.4(6)
C13 C12 C11 C10 -51.4(7)
C9 C10 C11 C12 53.6(6)
C6 C4 O6 C5 -0.5(7)
C3 C4 O6 C5 178.4(4)

loop_
_cod_related_entry_id
_cod_related_entry_code
_cod_related_entry_database
1 21199724 ChemSpider
